data_7235526
loop_
_publ_author_name
'Kotikalapudi, Ramesh'
'Siva Kumari, A. Leela'
'Swamy, K. C. Kumara'

_publ_section_title
;
 NHC--gold(i) catalysed [4 + 2] cycloaddition--acyclic addition of dialkyl
 substituted propargylic esters with 1,3-diphenylisobenzofuran: synthesis
 of novel benzo[c]fluorenols and substituted dienes
;
_journal_issue 34
_journal_name_full 'RSC Adv.'
_journal_page_first 17717
_journal_paper_doi 10.1039/C4RA01105H
_journal_volume 4
_journal_year 2014
_chemical_formula_moiety 'C28 H24 O'
_chemical_formula_sum 'C28 H24 O'
_chemical_formula_weight 376.47
_space_group_IT_number 14
_space_group_name_Hall '-P 2ybc'
_space_group_name_H-M_alt 'P 1 21/c 1'
_symmetry_cell_setting monoclinic
_symmetry_space_group_name_H-M 'P 1 21/c 1'
_atom_sites_solution_hydrogens geom
_atom_sites_solution_primary direct
_atom_sites_solution_secondary difmap
_audit_creation_method SHELXL-97
_cell_angle_alpha 90.00
_cell_angle_beta 90.386(7)
_cell_angle_gamma 90.00
_cell_formula_units_Z 4
_cell_length_a 8.8110(8)
_cell_length_b 20.9480(13)
_cell_length_c 10.5926(7)
_cell_measurement_reflns_used 924
_cell_measurement_temperature 293(2)
_cell_measurement_theta_max 28.9374
_cell_measurement_theta_min 2.7294
_cell_volume 1955.1(3)
_computing_cell_refinement 'CrysAlisPro, Oxford Diffraction Ltd.'
_computing_data_collection 'CrysAlisPro, Oxford Diffraction Ltd.'
_computing_data_reduction 'CrysAlisPro, Oxford Diffraction Ltd.'
_computing_structure_refinement 'SHELXL-97 (Sheldrick, 1997)'
_computing_structure_solution 'SHELXS-97 (Sheldrick, 1990)'
_diffrn_ambient_temperature 293(2)
_diffrn_measured_fraction_theta_max 0.920
_diffrn_measurement_device_type 'Xcalibur, Eos, Gemini'
_diffrn_measurement_method '\w scans'
_diffrn_radiation_monochromator graphite
_diffrn_radiation_source 'fine-focus sealed tube'
_diffrn_radiation_type MoK\a
_diffrn_radiation_wavelength 0.71073
_diffrn_reflns_av_R_equivalents 0.0422
_diffrn_reflns_av_sigmaI/netI 0.0887
_diffrn_reflns_limit_h_max 10
_diffrn_reflns_limit_h_min -5
_diffrn_reflns_limit_k_max 20
_diffrn_reflns_limit_k_min -24
_diffrn_reflns_limit_l_max 12
_diffrn_reflns_limit_l_min -8
_diffrn_reflns_number 5335
_diffrn_reflns_theta_full 25.00
_diffrn_reflns_theta_max 25.00
_diffrn_reflns_theta_min 2.73
_diffrn_standards_interval_count 'not applicable'
_diffrn_standards_interval_time 'not applicable'
_diffrn_standards_number 'not applicable'
_exptl_absorpt_coefficient_mu 0.076
_exptl_absorpt_correction_T_max 1.00000
_exptl_absorpt_correction_T_min 0.73981
_exptl_absorpt_correction_type multi-scan
_exptl_absorpt_process_details 'CrysAlisPro, Oxford Diffraction Ltd.'
_exptl_crystal_colour colorless
_exptl_crystal_density_diffrn 1.279
_exptl_crystal_density_method 'not measured'
_exptl_crystal_description block
_exptl_crystal_F_000 825
_exptl_crystal_size_max 0.20
_exptl_crystal_size_mid 0.16
_exptl_crystal_size_min 0.14
_refine_diff_density_max 0.194
_refine_diff_density_min -0.225
_refine_diff_density_rms 0.049
_refine_ls_extinction_method none
_refine_ls_goodness_of_fit_ref 0.980
_refine_ls_hydrogen_treatment constr
_refine_ls_matrix_type full
_refine_ls_number_parameters 263
_refine_ls_number_reflns 3176
_refine_ls_number_restraints 0
_refine_ls_restrained_S_all 0.980
_refine_ls_R_factor_all 0.1186
_refine_ls_R_factor_gt 0.0616
_refine_ls_shift/su_max 0.102
_refine_ls_shift/su_mean 0.004
_refine_ls_structure_factor_coef Fsqd
_refine_ls_weighting_details 'calc w=1/[\s^2^(Fo^2^)+(0.0334P)^2^+0.0000P] where P=(Fo^2^+2Fc^2^)/3'
_refine_ls_weighting_scheme calc
_refine_ls_wR_factor_gt 0.1025
_refine_ls_wR_factor_ref 0.1257
_reflns_number_gt 1852
_reflns_number_total 3176
_reflns_threshold_expression >2sigma(I)
_cod_data_source_file c4ra01105h2.cif
_cod_data_source_block compd_3a
_cod_depositor_comments
;
The following automatic conversions were performed:

data item '_symmetry_cell_setting' value 'Monoclinic' was changed to
'monoclinic' in accordance with the
/home/saulius/struct/COD-crude-data/automatic-downloads/DataCite-retrospective/RSC/depositions/lib/dictionaries/cif_core.dic
dictionary named 'cif_core.dic' version 2.4.2 last updated on
2011-04-26.

Automatic conversion script
Id: cif_fix_values 6909 2019-04-08 15:41:33Z antanas 
;
_cod_original_sg_symbol_H-M 'P 21/c'
_cod_database_code 7235526

loop_
_symmetry_equiv_pos_as_xyz
'x, y, z'
'-x, y+1/2, -z+1/2'
'-x, -y, -z'
'x, -y-1/2, z-1/2'

loop_
_atom_site_label
_atom_site_type_symbol
_atom_site_fract_x
_atom_site_fract_y
_atom_site_fract_z
_atom_site_U_iso_or_equiv
_atom_site_adp_type
_atom_site_occupancy
_atom_site_symmetry_multiplicity
_atom_site_calc_flag
_atom_site_refinement_flags
C17 C -0.1350(3) 0.22979(12) 0.5750(2) 0.0318(7) Uani 1 1 d .
C23 C -0.2412(4) 0.28452(14) 0.5425(2) 0.0374(7) Uani 1 1 d .
C11 C 0.1789(3) 0.17185(13) 0.6854(2) 0.0359(7) Uani 1 1 d .
C10 C 0.2314(4) 0.35048(13) 0.7070(2) 0.0382(7) Uani 1 1 d .
C18 C -0.0958(4) 0.18924(13) 0.4571(2) 0.0411(8) Uani 1 1 d .
H18A H -0.0686 0.2177 0.3888 0.049 Uiso 1 1 calc R
H18B H -0.0077 0.1632 0.4764 0.049 Uiso 1 1 calc R
C5 C 0.0922(4) 0.37521(13) 0.6609(2) 0.0359(7) Uani 1 1 d .
C22 C -0.2000(3) 0.18530(13) 0.6785(2) 0.0412(8) Uani 1 1 d .
H22A H -0.1181 0.1594 0.7124 0.049 Uiso 1 1 calc R
H22B H -0.2384 0.2114 0.7468 0.049 Uiso 1 1 calc R
C24 C -0.1715(4) 0.34358(13) 0.5637(2) 0.0366(7) Uani 1 1 d .
C28 C -0.3894(4) 0.28291(15) 0.4972(2) 0.0484(8) Uani 1 1 d .
H28 H -0.4371 0.2439 0.4834 0.058 Uiso 1 1 calc R
C15 C 0.1997(4) 0.07953(15) 0.8199(3) 0.0550(9) Uani 1 1 d .
H15 H 0.1854 0.0606 0.8983 0.066 Uiso 1 1 calc R
C21 C -0.3255(4) 0.14166(13) 0.6330(2) 0.0459(8) Uani 1 1 d .
H21A H -0.4143 0.1671 0.6122 0.055 Uiso 1 1 calc R
H21B H -0.3528 0.1127 0.7005 0.055 Uiso 1 1 calc R
C20 C -0.2798(4) 0.10318(13) 0.5181(2) 0.0549(9) Uani 1 1 d .
H20A H -0.3662 0.0786 0.4882 0.066 Uiso 1 1 calc R
H20B H -0.2001 0.0734 0.5416 0.066 Uiso 1 1 calc R
C6 C 0.0735(4) 0.44259(13) 0.6663(2) 0.0514(9) Uani 1 1 d .
H6 H -0.0174 0.4605 0.6387 0.062 Uiso 1 1 calc R
C12 C 0.2438(4) 0.13625(14) 0.5892(2) 0.0457(8) Uani 1 1 d .
H12 H 0.2618 0.1553 0.5114 0.055 Uiso 1 1 calc R
C14 C 0.2605(4) 0.04461(15) 0.7227(3) 0.0593(10) Uani 1 1 d .
H14 H 0.2870 0.0021 0.7348 0.071 Uiso 1 1 calc R
C19 C -0.2240(4) 0.14595(13) 0.4125(2) 0.0491(9) Uani 1 1 d .
H19A H -0.3075 0.1719 0.3815 0.059 Uiso 1 1 calc R
H19B H -0.1886 0.1197 0.3432 0.059 Uiso 1 1 calc R
C9 C 0.3468(4) 0.39237(14) 0.7506(2) 0.0503(9) Uani 1 1 d .
H9 H 0.4390 0.3759 0.7788 0.060 Uiso 1 1 calc R
C7 C 0.1846(4) 0.48139(15) 0.7107(3) 0.0611(10) Uani 1 1 d .
H7 H 0.1679 0.5252 0.7139 0.073 Uiso 1 1 calc R
C16 C 0.1601(4) 0.14209(13) 0.8018(2) 0.0443(8) Uani 1 1 d .
H16 H 0.1199 0.1652 0.8686 0.053 Uiso 1 1 calc R
C13 C 0.2819(4) 0.07318(15) 0.6075(3) 0.0573(9) Uani 1 1 d .
H13 H 0.3224 0.0497 0.5412 0.069 Uiso 1 1 calc R
C25 C -0.2484(4) 0.39957(14) 0.5343(2) 0.0517(9) Uani 1 1 d .
H25 H -0.2006 0.4388 0.5449 0.062 Uiso 1 1 calc R
C8 C 0.3233(4) 0.45700(15) 0.7514(3) 0.0597(10) Uani 1 1 d .
H8 H 0.3996 0.4844 0.7791 0.072 Uiso 1 1 calc R
C27 C -0.4665(4) 0.33925(16) 0.4726(2) 0.0563(9) Uani 1 1 d .
H27 H -0.5667 0.3379 0.4445 0.068 Uiso 1 1 calc R
C26 C -0.3959(4) 0.39712(16) 0.4894(2) 0.0582(10) Uani 1 1 d .
H26 H -0.4474 0.4347 0.4705 0.070 Uiso 1 1 calc R
O1 O 0.3880(2) 0.26392(9) 0.75994(19) 0.0565(6) Uani 1 1 d .
H1 H 0.3903 0.2248 0.7623 0.085 Uiso 1 1 calc R
C4 C -0.0196(4) 0.33160(12) 0.6163(2) 0.0350(7) Uani 1 1 d .
C3 C 0.0045(3) 0.26613(12) 0.6223(2) 0.0315(7) Uani 1 1 d .
C2 C 0.1430(3) 0.24068(12) 0.6702(2) 0.0335(7) Uani 1 1 d .
C1 C 0.2515(4) 0.28357(14) 0.7104(2) 0.0390(8) Uani 1 1 d .

loop_
_atom_site_aniso_label
_atom_site_aniso_U_11
_atom_site_aniso_U_22
_atom_site_aniso_U_33
_atom_site_aniso_U_23
_atom_site_aniso_U_13
_atom_site_aniso_U_12
C17 0.0324(18) 0.0323(16) 0.0309(14) -0.0009(11) -0.0003(13) -0.0009(15)
C23 0.038(2) 0.0439(18) 0.0297(14) -0.0003(12) -0.0008(14) 0.0031(17)
C11 0.0288(19) 0.0370(17) 0.0418(17) 0.0010(13) -0.0010(14) -0.0014(15)
C10 0.042(2) 0.0387(18) 0.0339(15) -0.0010(12) 0.0033(14) -0.0038(17)
C18 0.045(2) 0.0424(18) 0.0355(15) -0.0029(12) 0.0012(15) -0.0016(17)
C5 0.042(2) 0.0337(17) 0.0320(15) -0.0023(11) 0.0050(14) -0.0025(16)
C22 0.041(2) 0.0455(18) 0.0365(16) 0.0019(12) -0.0008(15) -0.0032(16)
C24 0.044(2) 0.0337(16) 0.0320(15) -0.0033(12) -0.0001(14) 0.0022(16)
C28 0.047(2) 0.050(2) 0.0483(17) -0.0011(14) -0.0021(16) 0.0025(19)
C15 0.060(3) 0.044(2) 0.0608(19) 0.0121(15) -0.0025(18) -0.0030(19)
C21 0.046(2) 0.0434(19) 0.0481(17) 0.0043(13) 0.0011(15) -0.0079(18)
C20 0.062(3) 0.0432(19) 0.0596(19) -0.0077(15) 0.0000(17) -0.0071(19)
C6 0.059(3) 0.0343(18) 0.0608(18) -0.0033(14) -0.0080(18) -0.0003(19)
C12 0.045(2) 0.047(2) 0.0450(17) 0.0004(14) 0.0064(16) 0.0053(18)
C14 0.056(3) 0.0353(18) 0.086(2) 0.0064(18) -0.003(2) 0.0017(19)
C19 0.056(2) 0.052(2) 0.0395(16) -0.0104(14) -0.0018(16) -0.0034(19)
C9 0.049(2) 0.046(2) 0.0557(18) 0.0001(14) -0.0030(16) -0.0088(19)
C7 0.077(3) 0.038(2) 0.068(2) -0.0070(15) -0.001(2) -0.010(2)
C16 0.050(2) 0.0380(18) 0.0449(17) 0.0020(13) 0.0004(15) -0.0002(17)
C13 0.056(3) 0.045(2) 0.071(2) -0.0114(16) 0.0086(18) 0.009(2)
C25 0.064(3) 0.0367(18) 0.0542(18) -0.0016(14) -0.0077(18) 0.0094(19)
C8 0.062(3) 0.051(2) 0.066(2) -0.0066(16) -0.003(2) -0.018(2)
C27 0.049(2) 0.067(2) 0.0528(18) -0.0041(16) -0.0086(17) 0.014(2)
C26 0.064(3) 0.055(2) 0.0560(19) -0.0014(16) -0.0124(19) 0.017(2)
O1 0.0452(15) 0.0473(14) 0.0767(13) 0.0069(12) -0.0165(12) -0.0020(12)
C4 0.041(2) 0.0375(17) 0.0266(14) -0.0004(11) 0.0019(14) 0.0000(16)
C3 0.0362(19) 0.0334(16) 0.0250(14) 0.0014(11) 0.0022(13) -0.0028(15)
C2 0.0377(19) 0.0337(17) 0.0292(15) -0.0004(11) 0.0001(14) 0.0026(16)
C1 0.036(2) 0.0427(19) 0.0377(15) 0.0035(13) -0.0044(14) 0.0019(17)

loop_
_atom_type_symbol
_atom_type_description
_atom_type_scat_dispersion_real
_atom_type_scat_dispersion_imag
_atom_type_scat_source
C C 0.0033 0.0016 'International Tables Vol C Tables 4.2.6.8 and 6.1.1.4'
H H 0.0000 0.0000 'International Tables Vol C Tables 4.2.6.8 and 6.1.1.4'
O O 0.0106 0.0060 'International Tables Vol C Tables 4.2.6.8 and 6.1.1.4'

loop_
_geom_angle_atom_site_label_1
_geom_angle_atom_site_label_2
_geom_angle_atom_site_label_3
_geom_angle
C23 C17 C3 101.0(2)
C23 C17 C18 111.79(19)
C3 C17 C18 110.7(2)
C23 C17 C22 112.6(2)
C3 C17 C22 111.58(19)
C18 C17 C22 109.0(2)
C28 C23 C24 119.2(3)
C28 C23 C17 129.6(3)
C24 C23 C17 111.2(3)
C12 C11 C16 117.5(3)
C12 C11 C2 122.0(2)
C16 C11 C2 120.3(2)
C1 C10 C5 118.7(3)
C1 C10 C9 121.1(3)
C5 C10 C9 120.2(3)
C19 C18 C17 114.1(2)
C10 C5 C4 118.4(3)
C10 C5 C6 116.7(3)
C4 C5 C6 124.8(3)
C21 C22 C17 114.2(2)
C25 C24 C23 119.9(3)
C25 C24 C4 132.2(3)
C23 C24 C4 107.9(2)
C27 C28 C23 120.2(3)
C16 C15 C14 120.3(3)
C22 C21 C20 112.3(3)
C21 C20 C19 111.5(2)
C7 C6 C5 121.7(3)
C13 C12 C11 120.9(3)
C13 C14 C15 119.3(3)
C20 C19 C18 111.5(2)
C8 C9 C10 120.4(3)
C6 C7 C8 121.3(3)
C15 C16 C11 121.4(3)
C14 C13 C12 120.6(3)
C26 C25 C24 120.1(3)
C9 C8 C7 119.6(3)
C26 C27 C28 120.4(3)
C27 C26 C25 120.1(3)
C3 C4 C5 120.9(3)
C3 C4 C24 108.9(3)
C5 C4 C24 130.1(3)
C4 C3 C2 121.1(3)
C4 C3 C17 110.8(3)
C2 C3 C17 128.1(2)
C1 C2 C3 117.3(2)
C1 C2 C11 116.9(3)
C3 C2 C11 125.8(3)
O1 C1 C2 121.8(3)
O1 C1 C10 114.6(3)
C2 C1 C10 123.5(3)

loop_
_geom_bond_atom_site_label_1
_geom_bond_atom_site_label_2
_geom_bond_distance
C17 C23 1.518(4)
C17 C3 1.527(4)
C17 C18 1.551(3)
C17 C22 1.551(3)
C23 C28 1.389(4)
C23 C24 1.398(4)
C11 C12 1.389(3)
C11 C16 1.392(3)
C11 C2 1.485(3)
C10 C1 1.413(4)
C10 C5 1.415(4)
C10 C9 1.418(4)
C18 C19 1.521(4)
C5 C4 1.422(4)
C5 C6 1.422(4)
C22 C21 1.512(4)
C24 C25 1.389(4)
C24 C4 1.468(4)
C28 C27 1.386(4)
C15 C16 1.369(4)
C15 C14 1.375(4)
C21 C20 1.517(3)
C20 C19 1.517(3)
C6 C7 1.354(4)
C12 C13 1.377(4)
C14 C13 1.373(4)
C9 C8 1.370(4)
C7 C8 1.390(4)
C25 C26 1.382(4)
C27 C26 1.374(4)
O1 C1 1.372(3)
C4 C3 1.389(3)
C3 C2 1.422(4)
C2 C1 1.377(4)
